data_4510993
loop_
_publ_author_name
'Varughese, Sunil'
'Desiraju, Gautam R.'

_publ_section_title
;
 Using Water as a Design Element in Crystal Engineering. Host&#x2212;Guest
 Compounds of Hydrated 3,5-Dihydroxybenzoic Acid
;
_journal_issue 9
_journal_name_full 'Crystal Growth &amp; Design'
_journal_page_first 4184
_journal_paper_doi 10.1021/cg100872w
_journal_volume 10
_journal_year 2010
_chemical_formula_moiety '6(C7 H6 O4), 2(C3 H6 O), 5(H2 O)'
_chemical_formula_sum 'C48 H56 O31'
_chemical_formula_weight 1128.93
_chemical_name_common
;
3,5-Dihydroxybenzoic acid acetone solvate
;
_chemical_name_systematic
; 
 ? 
;
_space_group_IT_number 9
_symmetry_cell_setting monoclinic
_symmetry_space_group_name_Hall 'C -2yc'
_symmetry_space_group_name_H-M 'C 1 c 1'
_atom_sites_solution_hydrogens geom
_atom_sites_solution_primary direct
_atom_sites_solution_secondary difmap
_audit_creation_method SHELXL-97
_cell_angle_alpha 90.00
_cell_angle_beta 109.92(3)
_cell_angle_gamma 90.00
_cell_formula_units_Z 4
_cell_length_a 30.096(6)
_cell_length_b 9.118(2)
_cell_length_c 20.170(4)
_cell_measurement_reflns_used 937
_cell_measurement_temperature 123(2)
_cell_measurement_theta_max 45.68
_cell_measurement_theta_min 4.27
_cell_volume 5204(2)
_computing_cell_refinement
;
CrystalClear-SM Expert 2.0 rc14 (Rigaku, 2009)
;
_computing_data_collection
;
CrystalClear-SM Expert 2.0 rc14 (Rigaku, 2009)
;
_computing_data_reduction
;
CrystalClear-SM Expert 2.0 rc14 (Rigaku, 2009)
;
_computing_molecular_graphics 'Material Studio 4.4'
_computing_structure_refinement 'SHELXTL (Sheldrick, 1997)'
_computing_structure_solution 'SHELXTL (Sheldrick, 1990)'
_diffrn_ambient_temperature 123(2)
_diffrn_measured_fraction_theta_full 0.999
_diffrn_measured_fraction_theta_max 0.999
_diffrn_measurement_device_type
;
Rigaku Mercury375R (2x2 bin mode)
;
_diffrn_measurement_method 'profile data from \w-scans'
_diffrn_radiation_monochromator graphite
_diffrn_radiation_source 'fine-focus sealed tube'
_diffrn_radiation_type MoK\a
_diffrn_radiation_wavelength 0.71073
_diffrn_reflns_av_R_equivalents 0.0593
_diffrn_reflns_av_sigmaI/netI 0.0365
_diffrn_reflns_limit_h_max 35
_diffrn_reflns_limit_h_min -35
_diffrn_reflns_limit_k_max 10
_diffrn_reflns_limit_k_min -10
_diffrn_reflns_limit_l_max 23
_diffrn_reflns_limit_l_min -23
_diffrn_reflns_number 21734
_diffrn_reflns_theta_full 25.00
_diffrn_reflns_theta_max 25.00
_diffrn_reflns_theta_min 1.44
_exptl_absorpt_coefficient_mu 0.123
_exptl_absorpt_correction_T_max 0.9854
_exptl_absorpt_correction_T_min 0.9700
_exptl_absorpt_correction_type multi-scan
_exptl_absorpt_process_details 'Jacobson, R. (1998) Private commounication'
_exptl_crystal_colour Colourless
_exptl_crystal_density_diffrn 1.441
_exptl_crystal_density_method 'not measured'
_exptl_crystal_description Block
_exptl_crystal_F_000 2368
_exptl_crystal_size_max 0.25
_exptl_crystal_size_mid 0.18
_exptl_crystal_size_min 0.12
_refine_diff_density_max 0.566
_refine_diff_density_min -0.492
_refine_diff_density_rms 0.150
_refine_ls_abs_structure_details 'Flack H D (1983), Acta Cryst. A39, 876-881'
_refine_ls_abs_structure_Flack 0(10)
_refine_ls_extinction_coef 0.0054(6)
_refine_ls_extinction_expression Fc^*^=kFc[1+0.001xFc^2^\l^3^/sin(2\q)]^-1/4^
_refine_ls_extinction_method SHELXL
_refine_ls_goodness_of_fit_ref 1.164
_refine_ls_hydrogen_treatment mixed
_refine_ls_matrix_type full
_refine_ls_number_parameters 754
_refine_ls_number_reflns 4579
_refine_ls_number_restraints 10
_refine_ls_restrained_S_all 1.164
_refine_ls_R_factor_all 0.0493
_refine_ls_R_factor_gt 0.0448
_refine_ls_shift/su_max 0.001
_refine_ls_shift/su_mean 0.000
_refine_ls_structure_factor_coef Fsqd
_refine_ls_weighting_details 'calc w=1/[\s^2^(Fo^2^)+(0.0954P)^2^+0.0000P] where P=(Fo^2^+2Fc^2^)/3'
_refine_ls_weighting_scheme calc
_refine_ls_wR_factor_gt 0.1151
_refine_ls_wR_factor_ref 0.1324
_reflns_number_gt 4452
_reflns_number_total 4579
_reflns_threshold_expression >2sigma(I)
_cod_data_source_file 09_acetone.CIF
_cod_data_source_block 9
_cod_depositor_comments
;
The following automatic conversions were performed:

'_symmetry_cell_setting' value 'Monoclinic' changed to 'monoclinic'
according to
/usr/data/users/saulius/automatic-downloads/retrospective/ACS/lib/dictionaries/cif_core.dic
dictionary named 'cif_core.dic' version 2.4.2 from
2011-04-26.

'_exptl_absorpt_correction_type' value 'Multi-scan'
changed to 'multi-scan' according to
/usr/data/users/saulius/automatic-downloads/retrospective/ACS/lib/dictionaries/cif_core.dic
dictionary named 'cif_core.dic' version 2.4.2 from 2011-04-26.

Automatic conversion script
Id: cif_fix_values 2281 2013-09-26 08:29:07Z andrius 
;
_cod_original_sg_symbol_H-M 'C c'
_cod_database_code 4510993

loop_
_symmetry_equiv_pos_as_xyz
'x, y, z'
'x, -y, z+1/2'
'x+1/2, y+1/2, z'
'x+1/2, -y+1/2, z+1/2'

loop_
_atom_site_label
_atom_site_type_symbol
_atom_site_fract_x
_atom_site_fract_y
_atom_site_fract_z
_atom_site_U_iso_or_equiv
_atom_site_adp_type
_atom_site_occupancy
_atom_site_symmetry_multiplicity
_atom_site_calc_flag
_atom_site_refinement_flags
O99 O 0.30882(9) 1.0817(2) 0.73563(14) 0.0341(6) Uani 1 1 d D
H10E H 0.3155(15) 1.014(4) 0.715(2) 0.041(12) Uiso 1 1 d D
H99A H 0.315(2) 1.046(6) 0.7774(16) 0.072(17) Uiso 1 1 d D
O72 O 0.62376(9) 0.7151(3) 0.57468(13) 0.0350(6) Uani 1 1 d .
O82 O 0.39604(10) 0.6611(3) 0.51423(15) 0.0405(6) Uani 1 1 d .
C71 C 0.59545(16) 0.5855(4) 0.6546(2) 0.0435(9) Uani 1 1 d .
H71A H 0.5644 0.6062 0.6194 0.065 Uiso 1 1 calc R
H71B H 0.5982 0.6356 0.6988 0.065 Uiso 1 1 calc R
H71C H 0.5989 0.4795 0.6629 0.065 Uiso 1 1 calc R
C72 C 0.63332(13) 0.6391(3) 0.62814(18) 0.0311(7) Uani 1 1 d .
C73 C 0.68318(15) 0.6002(5) 0.6693(2) 0.0429(9) Uani 1 1 d .
H73B H 0.7038 0.6329 0.6437 0.064 Uiso 1 1 calc R
H73C H 0.6859 0.4936 0.6758 0.064 Uiso 1 1 calc R
H73A H 0.6926 0.6484 0.7154 0.064 Uiso 1 1 calc R
C81 C 0.3848(2) 0.7525(7) 0.4006(3) 0.0735(16) Uani 1 1 d .
H81A H 0.3513 0.7460 0.3953 0.110 Uiso 1 1 calc R
H81B H 0.3908 0.6936 0.3639 0.110 Uiso 1 1 calc R
H81C H 0.3931 0.8551 0.3959 0.110 Uiso 1 1 calc R
C82 C 0.41401(14) 0.6965(4) 0.4711(2) 0.0376(8) Uani 1 1 d .
C83 C 0.46568(18) 0.6850(7) 0.4856(3) 0.0725(16) Uani 1 1 d .
H83A H 0.4810 0.6445 0.5330 0.109 Uiso 1 1 calc R
H83C H 0.4786 0.7825 0.4829 0.109 Uiso 1 1 calc R
H83B H 0.4716 0.6203 0.4507 0.109 Uiso 1 1 calc R
O101 O 0.56714(10) 0.2634(3) 0.92076(15) 0.0376(6) Uani 1 1 d D
H10G H 0.559(2) 0.325(5) 0.889(2) 0.075(19) Uiso 1 1 d D
O98 O 0.29899(9) 0.6908(3) 0.48962(16) 0.0399(6) Uani 1 1 d D
H98A H 0.3264(9) 0.680(5) 0.493(3) 0.054(14) Uiso 1 1 d D
O102 O 0.45920(10) 0.5863(3) 0.65446(15) 0.0354(6) Uani 1 1 d D
H10B H 0.4581(16) 0.509(3) 0.677(2) 0.049(13) Uiso 1 1 d D
H10L H 0.4450(17) 0.568(5) 0.6112(13) 0.055(15) Uiso 1 1 d D
O104 O 0.23020(11) 0.7507(3) 0.35322(19) 0.0479(8) Uani 1 1 d D
H10A H 0.2533(16) 0.733(7) 0.389(2) 0.08(2) Uiso 1 1 d D
H10I H 0.217(3) 0.669(5) 0.346(4) 0.12(3) Uiso 1 1 d D
O43 O 0.26198(8) -0.0692(3) 0.52589(15) 0.0337(6) Uani 1 1 d .
H43 H 0.2764 -0.1382 0.5145 0.050 Uiso 1 1 calc R
O45 O 0.26878(7) 0.4507(2) 0.54562(12) 0.0249(5) Uani 1 1 d .
H45 H 0.2408 0.4362 0.5439 0.037 Uiso 1 1 calc R
O47 O 0.42545(8) 0.0667(3) 0.53096(12) 0.0280(5) Uani 1 1 d .
H47 H 0.4532 0.0790 0.5313 0.042 Uiso 1 1 calc R
O48 O 0.42990(8) 0.3100(3) 0.54786(14) 0.0313(6) Uani 1 1 d .
C41 C 0.35877(11) 0.1878(3) 0.54142(15) 0.0203(6) Uani 1 1 d .
C42 C 0.33492(11) 0.0548(3) 0.53549(17) 0.0237(7) Uani 1 1 d .
H42 H 0.3502 -0.0351 0.5327 0.028 Uiso 1 1 calc R
C43 C 0.28789(11) 0.0565(3) 0.53378(17) 0.0238(6) Uani 1 1 d .
C44 C 0.26575(10) 0.1873(3) 0.53870(16) 0.0217(7) Uani 1 1 d .
H44 H 0.2341 0.1870 0.5383 0.026 Uiso 1 1 calc R
C45 C 0.29018(11) 0.3192(3) 0.54425(15) 0.0202(6) Uani 1 1 d .
C46 C 0.33684(11) 0.3203(3) 0.54602(15) 0.0215(6) Uani 1 1 d .
H46 H 0.3535 0.4102 0.5503 0.026 Uiso 1 1 calc R
C47 C 0.40822(10) 0.1900(3) 0.54048(15) 0.0208(6) Uani 1 1 d .
O53 O 0.66622(8) 0.4497(2) 0.50442(14) 0.0318(5) Uani 1 1 d .
H53 H 0.6952 0.4398 0.5115 0.048 Uiso 1 1 calc R
O55 O 0.67665(8) -0.0694(3) 0.54065(13) 0.0266(5) Uani 1 1 d .
O57 O 0.51469(9) 0.3192(3) 0.53757(14) 0.0332(6) Uani 1 1 d .
H57 H 0.4874 0.3071 0.5393 0.050 Uiso 1 1 calc R
O58 O 0.51420(8) 0.0745(3) 0.53934(13) 0.0296(5) Uani 1 1 d .
C51 C 0.58297(11) 0.1940(3) 0.53442(15) 0.0202(6) Uani 1 1 d .
C52 C 0.60320(10) 0.3244(3) 0.52309(15) 0.0212(6) Uani 1 1 d .
H52 H 0.5868 0.4148 0.5194 0.025 Uiso 1 1 calc R
C53 C 0.64813(11) 0.3196(3) 0.51725(15) 0.0209(6) Uani 1 1 d .
C54 C 0.67229(10) 0.1877(3) 0.52307(16) 0.0211(7) Uani 1 1 d .
H54 H 0.7028 0.1853 0.5189 0.025 Uiso 1 1 calc R
C55 C 0.65115(11) 0.0588(3) 0.53507(15) 0.0203(6) Uani 1 1 d .
C56 C 0.60653(10) 0.0599(3) 0.54082(15) 0.0203(6) Uani 1 1 d .
H56 H 0.5923 -0.0283 0.5489 0.024 Uiso 1 1 calc R
C57 C 0.53390(11) 0.1948(3) 0.53745(15) 0.0200(6) Uani 1 1 d .
H55 H 0.6608(18) -0.138(6) 0.545(3) 0.048(13) Uiso 1 1 d .
O23 O 0.33439(8) 0.8381(2) 0.67165(14) 0.0290(5) Uani 1 1 d .
H23 H 0.3634 0.8289 0.6784 0.043 Uiso 1 1 calc R
O25 O 0.35234(8) 0.3293(2) 0.72896(13) 0.0273(5) Uani 1 1 d .
H25 H 0.3360 0.2553 0.7304 0.041 Uiso 1 1 calc R
O27 O 0.18223(7) 0.7036(2) 0.69745(11) 0.0221(5) Uani 1 1 d .
H27 H 0.1549 0.6937 0.6993 0.033 Uiso 1 1 calc R
O28 O 0.18379(7) 0.4598(2) 0.71281(12) 0.0261(5) Uani 1 1 d .
C21 C 0.25207(10) 0.5779(3) 0.70256(15) 0.0189(6) Uani 1 1 d .
C22 C 0.27078(11) 0.7080(3) 0.68718(16) 0.0209(6) Uani 1 1 d .
H22 H 0.2524 0.7951 0.6772 0.025 Uiso 1 1 calc R
C23 C 0.31691(11) 0.7083(3) 0.68673(15) 0.0207(6) Uani 1 1 d .
C24 C 0.34404(10) 0.5804(3) 0.70136(16) 0.0198(6) Uani 1 1 d .
H24 H 0.3756 0.5814 0.7014 0.024 Uiso 1 1 calc R
C25 C 0.32435(10) 0.4516(3) 0.71586(15) 0.0209(6) Uani 1 1 d .
C26 C 0.27832(11) 0.4480(3) 0.71688(16) 0.0195(6) Uani 1 1 d .
H26 H 0.2651 0.3598 0.7270 0.023 Uiso 1 1 calc R
C27 C 0.20269(10) 0.5765(3) 0.70456(15) 0.0192(6) Uani 1 1 d .
O13 O 0.59313(7) 1.0212(2) 0.86938(11) 0.0221(5) Uani 1 1 d .
H13 H 0.5811 1.0885 0.8861 0.033 Uiso 1 1 calc R
O15 O 0.58033(8) 0.5022(2) 0.83539(13) 0.0288(5) Uani 1 1 d .
H15 H 0.6087 0.5141 0.8390 0.043 Uiso 1 1 calc R
O17 O 0.42980(8) 0.8948(3) 0.86416(14) 0.0326(6) Uani 1 1 d .
H17 H 0.4024 0.8859 0.8657 0.049 Uiso 1 1 calc R
O18 O 0.42627(8) 0.6501(3) 0.86210(14) 0.0309(6) Uani 1 1 d .
C11 C 0.49666(11) 0.7659(3) 0.85895(15) 0.0200(6) Uani 1 1 d .
C12 C 0.52135(10) 0.8979(3) 0.86673(15) 0.0193(6) Uani 1 1 d .
H12 H 0.5076 0.9873 0.8744 0.023 Uiso 1 1 calc R
C13 C 0.56664(10) 0.8950(3) 0.86296(15) 0.0191(6) Uani 1 1 d .
C14 C 0.58676(11) 0.7647(3) 0.85116(16) 0.0207(6) Uani 1 1 d .
H14 H 0.6175 0.7646 0.8477 0.025 Uiso 1 1 calc R
C15 C 0.56138(11) 0.6341(3) 0.84448(16) 0.0212(6) Uani 1 1 d .
C16 C 0.51612(10) 0.6334(3) 0.84808(16) 0.0215(6) Uani 1 1 d .
H16 H 0.4988 0.5445 0.8432 0.026 Uiso 1 1 calc R
C17 C 0.44778(10) 0.7645(3) 0.86214(15) 0.0204(6) Uani 1 1 d .
O63 O 0.17434(7) -0.0220(2) 0.34540(13) 0.0284(5) Uani 1 1 d .
H63 H 0.1920 -0.0947 0.3480 0.043 Uiso 1 1 calc R
O65 O 0.18482(8) 0.4963(2) 0.37969(14) 0.0293(5) Uani 1 1 d .
H65 H 0.1564 0.4835 0.3759 0.044 Uiso 1 1 calc R
O67 O 0.34235(7) 0.3597(2) 0.37417(12) 0.0244(5) Uani 1 1 d .
H67 H 0.3699 0.3495 0.3734 0.037 Uiso 1 1 calc R
O68 O 0.34009(7) 0.1178(2) 0.35456(12) 0.0248(5) Uani 1 1 d .
C61 C 0.27139(10) 0.2349(3) 0.36347(15) 0.0180(6) Uani 1 1 d .
C62 C 0.24670(10) 0.1033(3) 0.35429(15) 0.0194(6) Uani 1 1 d .
H62 H 0.2611 0.0141 0.3481 0.023 Uiso 1 1 calc R
C63 C 0.20047(11) 0.1045(3) 0.35431(16) 0.0201(6) Uani 1 1 d .
C64 C 0.17912(10) 0.2346(4) 0.36339(16) 0.0216(6) Uani 1 1 d .
H64 H 0.1477 0.2343 0.3640 0.026 Uiso 1 1 calc R
C65 C 0.20430(10) 0.3655(3) 0.37163(15) 0.0193(6) Uani 1 1 d .
C66 C 0.25077(11) 0.3668(3) 0.37218(16) 0.0198(6) Uani 1 1 d .
H66 H 0.2680 0.4560 0.3784 0.024 Uiso 1 1 calc R
C67 C 0.32106(10) 0.2334(3) 0.36360(15) 0.0186(6) Uani 1 1 d .
O33 O 0.42727(8) -0.1713(3) 0.69035(14) 0.0300(5) Uani 1 1 d .
H33 H 0.4409 -0.2421 0.6788 0.045 Uiso 1 1 calc R
O35 O 0.44465(8) 0.3430(3) 0.73447(14) 0.0330(6) Uani 1 1 d .
H35 H 0.4164 0.3329 0.7322 0.050 Uiso 1 1 calc R
O37 O 0.59457(7) -0.0532(2) 0.70595(13) 0.0264(5) Uani 1 1 d .
H37 H 0.6222 -0.0433 0.7055 0.040 Uiso 1 1 calc R
O38 O 0.59698(8) 0.1929(2) 0.70640(13) 0.0264(5) Uani 1 1 d .
C31 C 0.52644(10) 0.0764(3) 0.70701(15) 0.0189(6) Uani 1 1 d .
C32 C 0.50035(10) -0.0535(3) 0.69617(15) 0.0194(6) Uani 1 1 d .
H32 H 0.5134 -0.1431 0.6872 0.023 Uiso 1 1 calc R
C33 C 0.45469(10) -0.0481(3) 0.69885(16) 0.0208(6) Uani 1 1 d .
C34 C 0.43554(10) 0.0822(3) 0.71218(17) 0.0232(7) Uani 1 1 d .
H34 H 0.4046 0.0836 0.7146 0.028 Uiso 1 1 calc R
C35 C 0.46192(11) 0.2110(3) 0.72199(17) 0.0228(6) Uani 1 1 d .
C36 C 0.50785(11) 0.2096(3) 0.71982(17) 0.0222(6) Uani 1 1 d .
H36 H 0.5260 0.2971 0.7269 0.027 Uiso 1 1 calc R
C37 C 0.57584(10) 0.0758(3) 0.70612(15) 0.0202(6) Uani 1 1 d .

loop_
_atom_site_aniso_label
_atom_site_aniso_U_11
_atom_site_aniso_U_22
_atom_site_aniso_U_33
_atom_site_aniso_U_23
_atom_site_aniso_U_13
_atom_site_aniso_U_12
O99 0.0377(14) 0.0210(12) 0.0486(15) 0.0018(11) 0.0211(13) 0.0011(10)
O72 0.0397(14) 0.0253(11) 0.0412(13) 0.0053(10) 0.0155(11) 0.0017(10)
O82 0.0365(14) 0.0415(15) 0.0429(14) 0.0075(11) 0.0129(12) -0.0007(12)
C71 0.054(2) 0.035(2) 0.048(2) 0.0007(16) 0.0259(19) -0.0056(16)
C72 0.0390(18) 0.0185(14) 0.0353(17) -0.0034(13) 0.0119(15) 0.0001(13)
C73 0.044(2) 0.040(2) 0.040(2) 0.0048(16) 0.0085(17) 0.0029(17)
C81 0.080(4) 0.088(4) 0.044(2) 0.022(2) 0.011(2) -0.010(3)
C82 0.044(2) 0.0271(17) 0.0422(19) 0.0000(15) 0.0154(17) -0.0018(15)
C83 0.050(3) 0.089(4) 0.091(4) 0.016(3) 0.039(3) 0.004(3)
O101 0.0423(14) 0.0279(13) 0.0466(15) 0.0010(11) 0.0205(12) 0.0049(11)
O98 0.0326(14) 0.0226(12) 0.0710(18) 0.0051(12) 0.0261(14) 0.0053(10)
O102 0.0379(14) 0.0263(13) 0.0432(15) -0.0031(11) 0.0153(12) -0.0019(10)
O104 0.0350(15) 0.0173(12) 0.083(2) -0.0012(13) 0.0097(15) -0.0018(11)
O43 0.0211(11) 0.0177(11) 0.0651(17) 0.0012(11) 0.0185(11) -0.0018(9)
O45 0.0153(10) 0.0216(11) 0.0400(12) -0.0021(9) 0.0123(9) 0.0007(8)
O47 0.0161(11) 0.0282(12) 0.0434(14) -0.0005(10) 0.0148(10) 0.0017(9)
O48 0.0196(11) 0.0293(13) 0.0499(14) -0.0001(10) 0.0180(11) -0.0034(10)
C41 0.0142(14) 0.0265(16) 0.0204(14) 0.0021(11) 0.0061(11) 0.0009(12)
C42 0.0182(15) 0.0225(16) 0.0315(15) 0.0028(12) 0.0100(13) 0.0023(12)
C43 0.0210(15) 0.0227(15) 0.0293(15) 0.0036(12) 0.0107(13) -0.0017(12)
C44 0.0141(14) 0.0235(17) 0.0290(15) 0.0022(12) 0.0092(12) 0.0009(11)
C45 0.0175(14) 0.0217(14) 0.0219(14) 0.0009(11) 0.0074(12) 0.0009(11)
C46 0.0180(15) 0.0213(15) 0.0270(15) 0.0009(12) 0.0098(12) -0.0023(12)
C47 0.0152(15) 0.0237(16) 0.0237(14) 0.0032(11) 0.0069(12) 0.0003(12)
O53 0.0238(11) 0.0215(11) 0.0566(15) 0.0005(10) 0.0222(11) -0.0023(9)
O55 0.0201(11) 0.0215(12) 0.0416(13) 0.0027(9) 0.0149(10) 0.0048(9)
O57 0.0236(12) 0.0303(14) 0.0527(15) 0.0056(11) 0.0223(11) 0.0071(10)
O58 0.0184(11) 0.0304(13) 0.0428(13) 0.0003(10) 0.0139(10) -0.0022(10)
C51 0.0151(14) 0.0261(16) 0.0196(14) -0.0009(12) 0.0061(11) -0.0020(12)
C52 0.0180(14) 0.0222(15) 0.0249(15) 0.0003(11) 0.0095(12) 0.0024(12)
C53 0.0187(14) 0.0218(14) 0.0228(14) -0.0012(11) 0.0081(12) -0.0029(12)
C54 0.0150(14) 0.0259(16) 0.0247(15) -0.0017(12) 0.0097(12) 0.0008(12)
C55 0.0182(14) 0.0227(14) 0.0204(14) -0.0007(11) 0.0073(12) 0.0028(11)
C56 0.0172(15) 0.0226(15) 0.0222(14) -0.0004(11) 0.0080(12) -0.0019(12)
C57 0.0159(14) 0.0227(15) 0.0222(14) 0.0015(11) 0.0074(12) 0.0013(11)
O23 0.0197(11) 0.0190(11) 0.0523(14) 0.0052(10) 0.0177(10) -0.0025(9)
O25 0.0203(11) 0.0185(10) 0.0469(13) 0.0054(9) 0.0163(10) 0.0030(8)
O27 0.0165(10) 0.0201(12) 0.0325(11) 0.0006(9) 0.0120(9) 0.0025(8)
O28 0.0186(11) 0.0191(11) 0.0447(13) 0.0000(9) 0.0162(10) -0.0019(9)
C21 0.0159(14) 0.0206(15) 0.0211(14) -0.0015(11) 0.0076(11) 0.0002(11)
C22 0.0172(14) 0.0177(14) 0.0289(15) -0.0017(11) 0.0092(12) -0.0001(11)
C23 0.0198(14) 0.0187(14) 0.0253(14) 0.0004(11) 0.0097(12) -0.0005(11)
C24 0.0125(13) 0.0202(15) 0.0284(15) -0.0011(12) 0.0091(11) -0.0001(11)
C25 0.0183(14) 0.0206(14) 0.0240(14) -0.0014(11) 0.0074(12) 0.0023(11)
C26 0.0185(14) 0.0171(14) 0.0258(14) -0.0008(11) 0.0114(12) -0.0024(12)
C27 0.0194(15) 0.0191(14) 0.0213(14) -0.0028(11) 0.0097(12) -0.0012(11)
O13 0.0178(11) 0.0170(10) 0.0342(11) -0.0004(9) 0.0127(9) -0.0022(8)
O15 0.0203(11) 0.0191(11) 0.0516(14) -0.0031(10) 0.0179(10) 0.0011(9)
O17 0.0195(11) 0.0263(12) 0.0587(16) -0.0034(11) 0.0218(11) 0.0003(10)
O18 0.0194(11) 0.0255(12) 0.0527(15) -0.0001(10) 0.0185(11) -0.0026(9)
C11 0.0162(15) 0.0236(15) 0.0205(13) 0.0017(11) 0.0067(11) 0.0013(12)
C12 0.0169(14) 0.0205(15) 0.0227(14) 0.0006(11) 0.0097(12) 0.0033(12)
C13 0.0162(14) 0.0212(14) 0.0194(13) 0.0032(11) 0.0055(11) 0.0004(11)
C14 0.0144(13) 0.0231(16) 0.0256(14) 0.0019(12) 0.0081(11) 0.0010(12)
C15 0.0186(14) 0.0203(15) 0.0261(15) 0.0004(11) 0.0094(12) 0.0022(12)
C16 0.0174(14) 0.0207(15) 0.0258(14) 0.0001(11) 0.0064(12) -0.0025(12)
C17 0.0155(14) 0.0218(16) 0.0238(14) -0.0014(11) 0.0067(11) 0.0006(12)
O63 0.0204(11) 0.0180(11) 0.0506(14) -0.0006(10) 0.0169(10) -0.0023(9)
O65 0.0199(11) 0.0182(11) 0.0552(15) -0.0009(10) 0.0197(10) 0.0018(9)
O67 0.0153(10) 0.0215(11) 0.0403(12) -0.0033(9) 0.0146(9) -0.0031(8)
O68 0.0158(10) 0.0206(11) 0.0420(13) -0.0024(9) 0.0151(10) 0.0007(9)
C61 0.0148(14) 0.0207(15) 0.0198(13) 0.0015(11) 0.0077(11) 0.0027(11)
C62 0.0159(14) 0.0181(14) 0.0256(14) -0.0004(11) 0.0090(12) 0.0019(11)
C63 0.0180(14) 0.0180(14) 0.0249(14) 0.0017(11) 0.0081(11) -0.0009(11)
C64 0.0139(14) 0.0237(16) 0.0294(15) 0.0009(12) 0.0101(12) 0.0006(12)
C65 0.0177(14) 0.0189(14) 0.0224(14) 0.0006(11) 0.0083(11) 0.0032(11)
C66 0.0195(14) 0.0191(14) 0.0219(13) 0.0003(11) 0.0084(11) -0.0026(12)
C67 0.0173(15) 0.0207(14) 0.0188(13) 0.0007(11) 0.0073(11) -0.0002(11)
O33 0.0195(11) 0.0186(11) 0.0557(15) -0.0022(10) 0.0174(11) -0.0028(8)
O35 0.0214(12) 0.0220(12) 0.0622(16) -0.0026(11) 0.0226(12) 0.0002(9)
O37 0.0177(10) 0.0222(11) 0.0441(13) 0.0001(10) 0.0166(10) 0.0013(9)
O38 0.0189(11) 0.0224(12) 0.0422(13) -0.0008(10) 0.0159(10) -0.0011(9)
C31 0.0156(14) 0.0202(15) 0.0221(14) 0.0023(11) 0.0082(11) 0.0008(11)
C32 0.0168(14) 0.0171(14) 0.0250(14) 0.0016(11) 0.0081(12) 0.0012(11)
C33 0.0168(14) 0.0188(14) 0.0267(14) 0.0029(11) 0.0074(12) 0.0001(11)
C34 0.0145(14) 0.0248(16) 0.0326(16) 0.0018(12) 0.0112(12) -0.0011(12)
C35 0.0199(15) 0.0201(15) 0.0309(15) 0.0017(12) 0.0119(13) 0.0026(12)
C36 0.0184(15) 0.0171(14) 0.0322(16) 0.0007(12) 0.0101(13) -0.0026(12)
C37 0.0175(14) 0.0223(15) 0.0219(14) 0.0013(11) 0.0080(12) 0.0008(12)

loop_
_atom_type_symbol
_atom_type_description
_atom_type_scat_dispersion_real
_atom_type_scat_dispersion_imag
_atom_type_scat_source
C C 0.0033 0.0000 'International Tables Vol C Tables 4.2.6.8 and 6.1.1.4'
H H 0.0000 0.0000 'International Tables Vol C Tables 4.2.6.8 and 6.1.1.4'
O O 0.0106 0.0000 'International Tables Vol C Tables 4.2.6.8 and 6.1.1.4'

loop_
_geom_angle_atom_site_label_1
_geom_angle_atom_site_label_2
_geom_angle_atom_site_label_3
_geom_angle
O72 C72 C73 120.8(3)
O72 C72 C71 121.2(3)
C73 C72 C71 118.0(3)
O82 C82 C81 121.0(4)
O82 C82 C83 122.1(4)
C81 C82 C83 116.9(4)
C42 C41 C46 121.2(3)
C42 C41 C47 119.8(3)
C46 C41 C47 119.0(3)
C41 C42 C43 118.5(3)
O43 C43 C44 117.5(3)
O43 C43 C42 121.6(3)
C44 C43 C42 120.9(3)
C43 C44 C45 119.6(3)
O45 C45 C46 118.1(3)
O45 C45 C44 121.3(3)
C46 C45 C44 120.6(3)
C45 C46 C41 119.2(3)
O48 C47 O47 124.2(3)
O48 C47 C41 119.3(3)
O47 C47 C41 116.5(3)
C52 C51 C56 121.8(3)
C52 C51 C57 119.7(3)
C56 C51 C57 118.4(3)
C51 C52 C53 118.6(3)
O53 C53 C54 122.4(3)
O53 C53 C52 116.7(3)
C54 C53 C52 120.9(3)
C53 C54 C55 119.1(3)
O55 C55 C56 121.7(3)
O55 C55 C54 116.9(3)
C56 C55 C54 121.3(3)
C55 C56 C51 118.3(3)
O58 C57 O57 124.0(3)
O58 C57 C51 118.7(3)
O57 C57 C51 117.3(3)
C22 C21 C26 121.7(3)
C22 C21 C27 119.5(3)
C26 C21 C27 118.8(3)
C23 C22 C21 118.9(3)
O23 C23 C22 117.5(3)
O23 C23 C24 121.8(3)
C22 C23 C24 120.7(3)
C25 C24 C23 119.3(3)
O25 C25 C24 116.8(3)
O25 C25 C26 121.9(3)
C24 C25 C26 121.4(3)
C25 C26 C21 118.1(3)
O28 C27 O27 123.9(3)
O28 C27 C21 120.9(3)
O27 C27 C21 115.2(2)
C16 C11 C12 122.0(3)
C16 C11 C17 118.2(3)
C12 C11 C17 119.8(3)
C13 C12 C11 118.1(3)
O13 C13 C14 117.2(3)
O13 C13 C12 121.6(3)
C14 C13 C12 121.2(3)
C13 C14 C15 119.3(3)
O15 C15 C16 117.6(3)
O15 C15 C14 121.5(3)
C16 C15 C14 120.9(3)
C15 C16 C11 118.5(3)
O18 C17 O17 123.1(3)
O18 C17 C11 122.3(3)
O17 C17 C11 114.6(3)
C62 C61 C66 121.4(3)
C62 C61 C67 118.8(3)
C66 C61 C67 119.8(3)
C61 C62 C63 118.8(3)
O63 C63 C64 117.7(3)
O63 C63 C62 121.4(3)
C64 C63 C62 120.9(3)
C63 C64 C65 119.3(3)
O65 C65 C64 121.7(3)
O65 C65 C66 117.5(3)
C64 C65 C66 120.8(3)
C61 C66 C65 118.7(3)
O68 C67 O67 123.3(3)
O68 C67 C61 121.3(3)
O67 C67 C61 115.4(2)
C32 C31 C36 121.8(3)
C32 C31 C37 120.3(3)
C36 C31 C37 117.9(3)
C33 C32 C31 118.3(3)
O33 C33 C34 117.0(3)
O33 C33 C32 121.8(3)
C34 C33 C32 121.2(3)
C33 C34 C35 119.7(3)
O35 C35 C34 122.3(3)
O35 C35 C36 117.1(3)
C34 C35 C36 120.6(3)
C35 C36 C31 118.4(3)
O38 C37 O37 123.7(3)
O38 C37 C31 120.5(3)
O37 C37 C31 115.8(2)

loop_
_geom_bond_atom_site_label_1
_geom_bond_atom_site_label_2
_geom_bond_distance
O72 C72 1.231(4)
O82 C82 1.215(5)
C71 C72 1.496(5)
C72 C73 1.489(5)
C81 C82 1.484(6)
C82 C83 1.485(6)
O43 C43 1.365(4)
O45 C45 1.366(4)
O47 C47 1.280(4)
O48 C47 1.256(4)
C41 C42 1.394(4)
C41 C46 1.395(4)
C41 C47 1.495(4)
C42 C43 1.404(4)
C43 C44 1.386(4)
C44 C45 1.394(4)
C45 C46 1.392(4)
O53 C53 1.366(4)
O55 C55 1.382(4)
O57 C57 1.274(4)
O58 C57 1.254(4)
C51 C52 1.389(4)
C51 C56 1.397(4)
C51 C57 1.499(4)
C52 C53 1.397(4)
C53 C54 1.389(4)
C54 C55 1.396(4)
C55 C56 1.387(4)
O23 C23 1.371(4)
O25 C25 1.368(4)
O27 C27 1.298(4)
O28 C27 1.244(4)
C21 C22 1.393(4)
C21 C26 1.398(4)
C21 C27 1.501(4)
C22 C23 1.392(4)
C23 C24 1.396(4)
C24 C25 1.391(4)
C25 C26 1.393(4)
O13 C13 1.381(4)
O15 C15 1.370(4)
O17 C17 1.313(4)
O18 C17 1.227(4)
C11 C16 1.392(4)
C11 C12 1.395(4)
C11 C17 1.494(4)
C12 C13 1.391(4)
C13 C14 1.390(4)
C14 C15 1.396(4)
C15 C16 1.389(4)
O63 C63 1.373(4)
O65 C65 1.363(4)
O67 C67 1.300(4)
O68 C67 1.242(4)
C61 C62 1.390(4)
C61 C66 1.392(4)
C61 C67 1.494(4)
C62 C63 1.391(4)
C63 C64 1.391(4)
C64 C65 1.393(4)
C65 C66 1.395(4)
O33 C33 1.369(4)
O35 C35 1.368(4)
O37 C37 1.305(4)
O38 C37 1.242(4)
C31 C32 1.396(4)
C31 C36 1.398(4)
C31 C37 1.493(4)
C32 C33 1.394(4)
C33 C34 1.386(4)
C34 C35 1.394(4)
C35 C36 1.398(4)
